data_1523996
loop_
_publ_author_name
'Atoji, M.'
'Atoji, I.'
'Do-Dinh, C.'
'Wallace, W.E.'

_publ_section_title
;
 Neutron diffraction studies ot Th Ni2 Co3 and Th Ni3 Co2 at 5-297 K
;
_journal_name_full 'Journal of Applied Physics'
_journal_page_first 5096
_journal_page_last 5099
_journal_volume 44
_journal_year 1973
_chemical_formula_sum 'Co2 Ni3 Th'
_chemical_name_systematic '(Co2 Ni3) Th'
_space_group_IT_number 191
_symmetry_space_group_name_Hall '-P 6 2'
_symmetry_space_group_name_H-M 'P 6/m m m'
_cell_angle_alpha 90
_cell_angle_beta 90
_cell_angle_gamma 120
_cell_formula_units_Z 1
_cell_length_a 4.943
_cell_length_b 4.943
_cell_length_c 3.988
_cell_volume 84.385
_citation_journal_id_ASTM JAPIAU
_cod_data_source_file Atoji_JAPIAU_1973_1160.cif
_cod_data_source_block Co2Ni3Th1
_cod_original_cell_volume 84.38533
_cod_original_formula_sum 'Co2 Ni3 Th1'
_cod_database_code 1523996

loop_
_symmetry_equiv_pos_as_xyz
x,y,z
x-y,x,z
-y,x-y,z
-x,-y,z
-x+y,-x,z
y,-x+y,z
-y,-x,-z
x-y,-y,-z
x,x-y,-z
y,x,-z
-x+y,y,-z
-x,-x+y,-z
-x,-y,-z
-x+y,-x,-z
y,-x+y,-z
x,y,-z
x-y,x,-z
-y,x-y,-z
y,x,z
-x+y,y,z
-x,-x+y,z
-y,-x,z
x-y,-y,z
x,x-y,z

loop_
_atom_site_label
_atom_site_type_symbol
_atom_site_fract_x
_atom_site_fract_y
_atom_site_fract_z
_atom_site_occupancy
_atom_site_U_iso_or_equiv
Th1 Th 0 0 0 1 0.0
Co2 Co 0.5 0 0.5 0.5 0.0
Ni1 Ni 0.3333 0.6667 0 0.75 0.0
Co1 Co 0.3333 0.6667 0 0.25 0.0
Ni2 Ni 0.5 0 0.5 0.5 0.0
